data_1560599
loop_
_publ_author_name
'Liu, Tiantian'
'Chen, Xiaojie'
'Zhao, Juan'
'Wei, Weichun'
'Mao, Zhu'
'Wu, William'
'Jiao, Shibo'
'Liu, Yang'
'Yang, Zhiyong'
'Chi, Zhenguo'

_publ_section_title
;
 Hybridized local and charge-transfer excited state fluorophores enabling
 organic light-emitting diodes with record high efficiencies close to 20%
;
_journal_issue 14
_journal_name_full 'Chemical Science'
_journal_page_first 5171
_journal_page_last 5176
_journal_paper_doi 10.1039/D1SC00272D
_journal_volume 12
_journal_year 2021
_chemical_formula_moiety 'C30 H18 N4 S'
_chemical_formula_sum 'C30 H18 N4 S'
_chemical_formula_weight 466.54
_space_group_crystal_system trigonal
_space_group_IT_number 148
_space_group_name_Hall '-R 3'
_space_group_name_H-M_alt 'R -3 :H'
_atom_sites_solution_hydrogens geom
_atom_sites_solution_primary dual
_audit_block_doi 10.5517/ccdc.csd.cc25vd0g
_audit_creation_date 2020-07-06
_audit_creation_method
;
Olex2 1.2
(compiled 2018.05.29 svn.r3508 for OlexSys, GUI svn.r5506)
;
_audit_update_record
;
2020-08-04 deposited with the CCDC.	2021-02-23 downloaded from the CCDC.
;
_cell_angle_alpha 90
_cell_angle_beta 90
_cell_angle_gamma 120
_cell_formula_units_Z 18
_cell_length_a 25.7763(5)
_cell_length_b 25.7763(5)
_cell_length_c 17.9852(4)
_cell_measurement_reflns_used 4085
_cell_measurement_temperature 149.99(14)
_cell_measurement_theta_max 73.9660
_cell_measurement_theta_min 4.6440
_cell_volume 10348.7(4)
_computing_cell_refinement 'CrysAlisPro 1.171.39.46 (Rigaku OD, 2018)'
_computing_data_collection 'CrysAlisPro 1.171.39.46 (Rigaku OD, 2018)'
_computing_data_reduction 'CrysAlisPro 1.171.39.46 (Rigaku OD, 2018)'
_computing_molecular_graphics 'Olex2 (Dolomanov et al., 2009)'
_computing_publication_material 'Olex2 (Dolomanov et al., 2009)'
_computing_structure_refinement 'ShelXL (Sheldrick, 2015)'
_computing_structure_solution 'ShelXT (Sheldrick, 2015)'
_diffrn_ambient_environment N~2~
_diffrn_ambient_temperature 149.99(14)
_diffrn_detector 'CCD plate'
_diffrn_detector_area_resol_mean 5.2913
_diffrn_detector_type AtlasS2
_diffrn_measured_fraction_theta_full 0.990
_diffrn_measured_fraction_theta_max 0.950
_diffrn_measurement_details
;
List of Runs (angles in degrees, time in seconds):

  # Type    Start    End  Width  t~exp~   \w     \q     \k     \f   Frames
#--------------------------------------------------------------------------
  1  \w   -115.00 -24.00   1.00    8.00    --  -41.14 -38.00 -60.00   91
  2  \w     35.00  91.00   1.00   30.00    --  107.79-125.00 -30.00   56
  3  \w     27.00  98.00   1.00   30.00    --  107.79 -94.00-180.00   71
  4  \w     39.00 142.00   1.00   30.00    --  107.79 -15.00  30.00  103
;
_diffrn_measurement_device 'four-circle diffractometer'
_diffrn_measurement_device_type 'SuperNova, Dual, Cu at home/near, AtlasS2'
_diffrn_measurement_method '\w scans'
_diffrn_orient_matrix_type 'CrysAlisPro convention (1999,Acta A55,543-557)'
_diffrn_orient_matrix_UB_11 -0.0213124000
_diffrn_orient_matrix_UB_12 -0.0667861000
_diffrn_orient_matrix_UB_13 -0.0129502000
_diffrn_orient_matrix_UB_21 0.0395859000
_diffrn_orient_matrix_UB_22 0.0163196000
_diffrn_orient_matrix_UB_23 -0.0700064000
_diffrn_orient_matrix_UB_31 0.0523191000
_diffrn_orient_matrix_UB_32 0.0059250000
_diffrn_orient_matrix_UB_33 0.0476969000
_diffrn_radiation_monochromator mirror
_diffrn_radiation_probe x-ray
_diffrn_radiation_type CuK\a
_diffrn_radiation_wavelength 1.54184
_diffrn_reflns_av_R_equivalents 0.0347
_diffrn_reflns_av_unetI/netI 0.0436
_diffrn_reflns_Laue_measured_fraction_full 0.990
_diffrn_reflns_Laue_measured_fraction_max 0.950
_diffrn_reflns_limit_h_max 26
_diffrn_reflns_limit_h_min -20
_diffrn_reflns_limit_k_max 30
_diffrn_reflns_limit_k_min -20
_diffrn_reflns_limit_l_max 21
_diffrn_reflns_limit_l_min -19
_diffrn_reflns_number 7004
_diffrn_reflns_point_group_measured_fraction_full 0.990
_diffrn_reflns_point_group_measured_fraction_max 0.950
_diffrn_reflns_theta_full 67.684
_diffrn_reflns_theta_max 74.440
_diffrn_reflns_theta_min 4.663
_diffrn_source 'micro-focus sealed X-ray tube'
_diffrn_source_type 'SuperNova (Cu) X-ray Source'
_exptl_absorpt_coefficient_mu 1.456
_exptl_absorpt_correction_T_max 1.00000
_exptl_absorpt_correction_T_min 0.83168
_exptl_absorpt_correction_type multi-scan
_exptl_absorpt_process_details
;
CrysAlisPro 1.171.39.46 (Rigaku Oxford Diffraction, 2018)
Empirical absorption correction using spherical harmonics,
 implemented in SCALE3 ABSPACK scaling algorithm.
;
_exptl_crystal_colour yellow
_exptl_crystal_colour_primary yellow
_exptl_crystal_density_diffrn 1.347
_exptl_crystal_description hexagonal
_exptl_crystal_F_000 4356
_exptl_crystal_size_max 0.15
_exptl_crystal_size_mid 0.1
_exptl_crystal_size_min 0.08
_refine_diff_density_max 0.308
_refine_diff_density_min -0.450
_refine_diff_density_rms 0.050
_refine_ls_extinction_method none
_refine_ls_goodness_of_fit_ref 1.032
_refine_ls_hydrogen_treatment constr
_refine_ls_matrix_type full
_refine_ls_number_parameters 316
_refine_ls_number_reflns 4469
_refine_ls_number_restraints 0
_refine_ls_restrained_S_all 1.032
_refine_ls_R_factor_all 0.0462
_refine_ls_R_factor_gt 0.0410
_refine_ls_shift/su_max 0.001
_refine_ls_shift/su_mean 0.000
_refine_ls_structure_factor_coef Fsqd
_refine_ls_weighting_details 'w=1/[\s^2^(Fo^2^)+(0.0589P)^2^+3.6597P] where P=(Fo^2^+2Fc^2^)/3'
_refine_ls_weighting_scheme calc
_refine_ls_wR_factor_gt 0.1044
_refine_ls_wR_factor_ref 0.1108
_reflns_Friedel_coverage 0.000
_reflns_number_gt 3967
_reflns_number_total 4469
_reflns_threshold_expression 'I > 2\s(I)'
_cod_data_source_file d1sc00272d2.cif
_cod_data_source_block 19072213
_cod_depositor_comments 'Adding full bibliography for 1560599--1560601.cif.'
_cod_original_cell_volume 10348.7(5)
_cod_original_sg_symbol_H-M 'R -3'
_cod_database_code 1560599
_shelx_shelxl_version_number 2014/7
_chemical_oxdiff_formula 'C H S N'
_chemical_oxdiff_usercomment CzBCz
_shelx_space_group_comment
;
The symmetry employed for this shelxl refinement is uniquely defined
by the following loop, which should always be used as a source of
symmetry information in preference to the above space-group names.
They are only intended as comments.
;
_reflns_odcompleteness_completeness 99.08
_reflns_odcompleteness_iscentric 1
_reflns_odcompleteness_theta 66.97
_olex2_refinement_description
;
1. Fixed Uiso
 At 1.2 times of:
  All C(H) groups
2.a Aromatic/amide H refined with riding coordinates:
 C00C(H00C), C00J(H00J), C00K(H00K), C00L(H00L), C00M(H00M), C00N(H00N),
 C00O(H00O), C00P(H00P), C00Q(H00Q), C00R(H00R), C00S(H00S), C00T(H00T),
 C00U(H00U), C00V(H00V), C00W(H00W), C00X(H00X), C00Y(H00Y), C00Z(H00Z)
;
_olex2_submission_special_instructions 'No special instructions were received'
_oxdiff_exptl_absorpt_empirical_details
;
Empirical correction (ABSPACK) includes:
- Absorption correction using spherical harmonics
- Frame scaling
;
_oxdiff_exptl_absorpt_empirical_full_max 1.193
_oxdiff_exptl_absorpt_empirical_full_min 0.856

loop_
_space_group_symop_operation_xyz
'x, y, z'
'-y, x-y, z'
'-x+y, -x, z'
'x+2/3, y+1/3, z+1/3'
'-y+2/3, x-y+1/3, z+1/3'
'-x+y+2/3, -x+1/3, z+1/3'
'x+1/3, y+2/3, z+2/3'
'-y+1/3, x-y+2/3, z+2/3'
'-x+y+1/3, -x+2/3, z+2/3'
'-x, -y, -z'
'y, -x+y, -z'
'x-y, x, -z'
'-x+2/3, -y+1/3, -z+1/3'
'y+2/3, -x+y+1/3, -z+1/3'
'x-y+2/3, x+1/3, -z+1/3'
'-x+1/3, -y+2/3, -z+2/3'
'y+1/3, -x+y+2/3, -z+2/3'
'x-y+1/3, x+2/3, -z+2/3'

loop_
_atom_site_label
_atom_site_type_symbol
_atom_site_fract_x
_atom_site_fract_y
_atom_site_fract_z
_atom_site_U_iso_or_equiv
_atom_site_adp_type
_atom_site_occupancy
_atom_site_site_symmetry_order
_atom_site_calc_flag
_atom_site_refinement_flags_posn
_atom_site_refinement_flags_adp
_atom_site_refinement_flags_occupancy
_atom_site_disorder_assembly
_atom_site_disorder_group
S001 S 0.59683(2) 0.52957(2) 0.49796(2) 0.02465(12) Uani 1 1 d . . . . .
N002 N 0.44242(6) 0.35862(6) 0.58985(7) 0.0235(3) Uani 1 1 d . . . . .
N003 N 0.52216(6) 0.41920(6) 0.28976(7) 0.0233(3) Uani 1 1 d . . . . .
N004 N 0.57948(6) 0.50236(6) 0.41511(7) 0.0229(3) Uani 1 1 d . . . . .
N005 N 0.54596(6) 0.47568(6) 0.54689(7) 0.0238(3) Uani 1 1 d . . . . .
C006 C 0.50089(6) 0.40578(6) 0.36414(7) 0.0204(3) Uani 1 1 d . . . . .
C007 C 0.51239(6) 0.43182(6) 0.49829(8) 0.0197(3) Uani 1 1 d . . . . .
C008 C 0.53177(6) 0.44741(6) 0.42245(8) 0.0197(3) Uani 1 1 d . . . . .
C009 C 0.46168(7) 0.37495(6) 0.51529(8) 0.0209(3) Uani 1 1 d . . . . .
C00A C 0.47576(7) 0.35104(7) 0.64555(8) 0.0261(3) Uani 1 1 d . . . . .
C00B C 0.51896(6) 0.46091(6) 0.24359(8) 0.0226(3) Uani 1 1 d . . . . .
C00C C 0.45162(7) 0.35246(6) 0.38232(8) 0.0237(3) Uani 1 1 d . . . . .
H00C H 0.4301 0.3254 0.3447 0.028 Uiso 1 1 calc R . . . .
C00D C 0.54093(6) 0.38599(7) 0.24794(8) 0.0236(3) Uani 1 1 d . . . . .
C00E C 0.37761(8) 0.30470(7) 0.68335(8) 0.0279(3) Uani 1 1 d . . . . .
C00F C 0.55001(7) 0.40695(7) 0.17385(8) 0.0255(3) Uani 1 1 d . . . . .
C00G C 0.38234(7) 0.32966(6) 0.61203(8) 0.0244(3) Uani 1 1 d . . . . .
C00H C 0.53516(6) 0.45374(7) 0.17084(8) 0.0246(3) Uani 1 1 d . . . . .
C00I C 0.43693(8) 0.31804(7) 0.70437(8) 0.0289(3) Uani 1 1 d . . . . .
C00J C 0.43231(7) 0.33722(6) 0.45724(8) 0.0234(3) Uani 1 1 d . . . . .
H00J H 0.3986 0.3004 0.4671 0.028 Uiso 1 1 calc R . . . .
C00K C 0.50298(7) 0.50357(7) 0.26118(9) 0.0264(3) Uani 1 1 d . . . . .
H00K H 0.4926 0.5080 0.3094 0.032 Uiso 1 1 calc R . . . .
C00L C 0.53452(7) 0.49032(7) 0.11377(9) 0.0303(3) Uani 1 1 d . . . . .
H00L H 0.5447 0.4861 0.0654 0.036 Uiso 1 1 calc R . . . .
C00M C 0.33273(7) 0.32402(7) 0.57436(9) 0.0287(3) Uani 1 1 d . . . . .
H00M H 0.3365 0.3412 0.5278 0.034 Uiso 1 1 calc R . . . .
C00N C 0.55190(7) 0.34074(7) 0.27036(9) 0.0283(3) Uani 1 1 d . . . . .
H00N H 0.5457 0.3273 0.3193 0.034 Uiso 1 1 calc R . . . .
C00O C 0.53649(8) 0.36975(8) 0.64730(9) 0.0320(4) Uani 1 1 d . . . . .
H00O H 0.5617 0.3913 0.6081 0.038 Uiso 1 1 calc R . . . .
C00P C 0.57073(7) 0.38143(8) 0.12125(9) 0.0332(4) Uani 1 1 d . . . . .
H00P H 0.5769 0.3945 0.0721 0.040 Uiso 1 1 calc R . . . .
C00Q C 0.50321(7) 0.53938(7) 0.20317(10) 0.0313(3) Uani 1 1 d . . . . .
H00Q H 0.4929 0.5685 0.2129 0.038 Uiso 1 1 calc R . . . .
C00R C 0.51860(7) 0.53272(8) 0.13038(9) 0.0334(4) Uani 1 1 d . . . . .
H00R H 0.5180 0.5572 0.0928 0.040 Uiso 1 1 calc R . . . .
C00S C 0.57244(8) 0.31637(8) 0.21693(10) 0.0347(4) Uani 1 1 d . . . . .
H00S H 0.5801 0.2860 0.2303 0.042 Uiso 1 1 calc R . . . .
C00T C 0.58183(8) 0.33665(8) 0.14339(10) 0.0372(4) Uani 1 1 d . . . . .
H00T H 0.5958 0.3197 0.1088 0.045 Uiso 1 1 calc R . . . .
C00U C 0.27746(8) 0.29186(8) 0.60871(11) 0.0351(4) Uani 1 1 d . . . . .
H00U H 0.2436 0.2876 0.5848 0.042 Uiso 1 1 calc R . . . .
C00V C 0.32083(9) 0.27191(7) 0.71618(9) 0.0353(4) Uani 1 1 d . . . . .
H00V H 0.3165 0.2547 0.7628 0.042 Uiso 1 1 calc R . . . .
C00W C 0.46036(10) 0.30384(8) 0.76630(9) 0.0391(4) Uani 1 1 d . . . . .
H00W H 0.4355 0.2820 0.8055 0.047 Uiso 1 1 calc R . . . .
C00X C 0.27156(8) 0.26560(8) 0.67842(11) 0.0395(4) Uani 1 1 d . . . . .
H00X H 0.2338 0.2435 0.6997 0.047 Uiso 1 1 calc R . . . .
C00Y C 0.55831(10) 0.35505(9) 0.70979(11) 0.0417(4) Uani 1 1 d . . . . .
H00Y H 0.5988 0.3671 0.7125 0.050 Uiso 1 1 calc R . . . .
C00Z C 0.52037(11) 0.32246(9) 0.76865(11) 0.0455(5) Uani 1 1 d . . . . .
H00Z H 0.5361 0.3133 0.8099 0.055 Uiso 1 1 calc R . . . .

loop_
_atom_site_aniso_label
_atom_site_aniso_U_11
_atom_site_aniso_U_22
_atom_site_aniso_U_33
_atom_site_aniso_U_23
_atom_site_aniso_U_13
_atom_site_aniso_U_12
S001 0.02286(19) 0.02202(19) 0.02316(19) -0.00226(12) 0.00043(12) 0.00679(14)
N002 0.0260(6) 0.0244(6) 0.0180(6) 0.0048(5) 0.0052(5) 0.0110(5)
N003 0.0292(6) 0.0233(6) 0.0175(6) 0.0004(5) 0.0033(5) 0.0133(5)
N004 0.0230(6) 0.0225(6) 0.0215(6) 0.0007(5) 0.0025(5) 0.0100(5)
N005 0.0251(6) 0.0248(6) 0.0204(6) -0.0011(5) 0.0011(5) 0.0116(5)
C006 0.0251(7) 0.0223(7) 0.0152(6) 0.0010(5) 0.0030(5) 0.0128(6)
C007 0.0234(7) 0.0215(7) 0.0174(6) 0.0006(5) 0.0015(5) 0.0135(6)
C008 0.0209(6) 0.0210(6) 0.0192(6) 0.0019(5) 0.0032(5) 0.0120(5)
C009 0.0240(7) 0.0218(7) 0.0179(6) 0.0034(5) 0.0037(5) 0.0123(6)
C00A 0.0358(8) 0.0233(7) 0.0200(7) 0.0013(5) 0.0010(6) 0.0155(6)
C00B 0.0208(7) 0.0230(7) 0.0178(6) 0.0013(5) -0.0001(5) 0.0064(6)
C00C 0.0293(7) 0.0207(7) 0.0196(7) -0.0022(5) -0.0003(5) 0.0113(6)
C00D 0.0200(6) 0.0234(7) 0.0214(7) -0.0045(5) 0.0014(5) 0.0064(6)
C00E 0.0392(9) 0.0191(7) 0.0206(7) 0.0007(5) 0.0085(6) 0.0109(6)
C00F 0.0197(7) 0.0245(7) 0.0213(7) -0.0026(5) 0.0016(5) 0.0028(6)
C00G 0.0296(8) 0.0197(6) 0.0221(7) 0.0008(5) 0.0078(6) 0.0111(6)
C00H 0.0192(7) 0.0258(7) 0.0184(7) -0.0008(5) -0.0001(5) 0.0035(6)
C00I 0.0440(9) 0.0207(7) 0.0186(7) 0.0011(5) 0.0042(6) 0.0137(7)
C00J 0.0259(7) 0.0182(6) 0.0234(7) 0.0028(5) 0.0041(6) 0.0090(6)
C00K 0.0262(7) 0.0255(7) 0.0248(7) 0.0009(6) -0.0004(6) 0.0108(6)
C00L 0.0254(7) 0.0325(8) 0.0187(7) 0.0036(6) -0.0023(6) 0.0037(6)
C00M 0.0318(8) 0.0246(7) 0.0289(8) -0.0004(6) 0.0056(6) 0.0136(6)
C00N 0.0257(7) 0.0263(7) 0.0307(8) -0.0033(6) 0.0000(6) 0.0113(6)
C00O 0.0365(9) 0.0332(8) 0.0278(8) 0.0037(6) -0.0009(6) 0.0185(7)
C00P 0.0275(8) 0.0349(8) 0.0250(7) -0.0081(6) 0.0058(6) 0.0064(7)
C00Q 0.0281(8) 0.0263(8) 0.0363(9) 0.0034(6) -0.0048(6) 0.0111(6)
C00R 0.0275(8) 0.0316(8) 0.0288(8) 0.0106(6) -0.0055(6) 0.0055(7)
C00S 0.0286(8) 0.0298(8) 0.0449(10) -0.0075(7) 0.0018(7) 0.0141(7)
C00T 0.0278(8) 0.0348(9) 0.0414(9) -0.0142(7) 0.0080(7) 0.0101(7)
C00U 0.0297(8) 0.0298(8) 0.0428(10) -0.0066(7) 0.0076(7) 0.0125(7)
C00V 0.0469(10) 0.0258(8) 0.0246(8) 0.0000(6) 0.0153(7) 0.0119(7)
C00W 0.0610(12) 0.0302(8) 0.0218(7) 0.0064(6) -0.0010(7) 0.0194(8)
C00X 0.0356(9) 0.0312(8) 0.0389(9) -0.0059(7) 0.0183(7) 0.0070(7)
C00Y 0.0455(10) 0.0458(11) 0.0390(10) 0.0017(8) -0.0085(8) 0.0267(9)
C00Z 0.0672(13) 0.0434(10) 0.0300(8) 0.0060(8) -0.0114(9) 0.0308(10)

loop_
_atom_type_symbol
_atom_type_description
_atom_type_scat_dispersion_real
_atom_type_scat_dispersion_imag
_atom_type_scat_source
C C 0.0181 0.0091 'International Tables Vol C Tables 4.2.6.8 and 6.1.1.4'
H H 0.0000 0.0000 'International Tables Vol C Tables 4.2.6.8 and 6.1.1.4'
N N 0.0311 0.0180 'International Tables Vol C Tables 4.2.6.8 and 6.1.1.4'
S S 0.3331 0.5567 'International Tables Vol C Tables 4.2.6.8 and 6.1.1.4'

loop_
_geom_angle_atom_site_label_1
_geom_angle_atom_site_label_2
_geom_angle_atom_site_label_3
_geom_angle
_geom_angle_site_symmetry_1
_geom_angle_site_symmetry_3
_geom_angle_publ_flag
N004 S001 N005 101.56(7) . . ?
C00A N002 C009 124.84(13) . . ?
C00A N002 C00G 108.38(12) . . ?
C00G N002 C009 123.87(13) . . ?
C00B N003 C006 125.75(12) . . ?
C00B N003 C00D 108.94(12) . . ?
C00D N003 C006 124.61(13) . . ?
C008 N004 S001 106.09(10) . . ?
C007 N005 S001 105.87(10) . . ?
N003 C006 C008 120.48(13) . . ?
C00C C006 N003 121.46(13) . . ?
C00C C006 C008 118.03(13) . . ?
N005 C007 C008 113.15(13) . . ?
N005 C007 C009 126.71(13) . . ?
C009 C007 C008 120.13(13) . . ?
N004 C008 C006 126.54(13) . . ?
N004 C008 C007 113.32(12) . . ?
C006 C008 C007 120.14(13) . . ?
N002 C009 C007 120.82(13) . . ?
C00J C009 N002 121.54(13) . . ?
C00J C009 C007 117.64(13) . . ?
N002 C00A C00I 108.75(14) . . ?
C00O C00A N002 129.32(14) . . ?
C00O C00A C00I 121.91(15) . . ?
N003 C00B C00H 108.39(13) . . ?
C00K C00B N003 129.07(14) . . ?
C00K C00B C00H 122.53(14) . . ?
C006 C00C H00C 119.1 . . ?
C006 C00C C00J 121.74(13) . . ?
C00J C00C H00C 119.1 . . ?
N003 C00D C00F 108.41(14) . . ?
C00N C00D N003 129.55(14) . . ?
C00N C00D C00F 122.02(14) . . ?
C00G C00E C00I 106.86(13) . . ?
C00V C00E C00G 118.88(16) . . ?
C00V C00E C00I 134.17(16) . . ?
C00D C00F C00H 107.09(13) . . ?
C00P C00F C00D 119.10(16) . . ?
C00P C00F C00H 133.81(15) . . ?
N002 C00G C00E 108.80(14) . . ?
C00M C00G N002 129.20(14) . . ?
C00M C00G C00E 122.00(15) . . ?
C00B C00H C00F 107.15(13) . . ?
C00L C00H C00B 119.16(15) . . ?
C00L C00H C00F 133.70(15) . . ?
C00A C00I C00E 107.19(14) . . ?
C00W C00I C00A 119.01(17) . . ?
C00W C00I C00E 133.77(16) . . ?
C009 C00J C00C 122.26(14) . . ?
C009 C00J H00J 118.9 . . ?
C00C C00J H00J 118.9 . . ?
C00B C00K H00K 121.6 . . ?
C00B C00K C00Q 116.73(15) . . ?
C00Q C00K H00K 121.6 . . ?
C00H C00L H00L 120.5 . . ?
C00R C00L C00H 118.92(15) . . ?
C00R C00L H00L 120.5 . . ?
C00G C00M H00M 121.2 . . ?
C00U C00M C00G 117.56(16) . . ?
C00U C00M H00M 121.2 . . ?
C00D C00N H00N 121.2 . . ?
C00S C00N C00D 117.52(16) . . ?
C00S C00N H00N 121.2 . . ?
C00A C00O H00O 121.2 . . ?
C00A C00O C00Y 117.56(17) . . ?
C00Y C00O H00O 121.2 . . ?
C00F C00P H00P 120.5 . . ?
C00T C00P C00F 119.01(16) . . ?
C00T C00P H00P 120.5 . . ?
C00K C00Q H00Q 119.1 . . ?
C00K C00Q C00R 121.74(16) . . ?
C00R C00Q H00Q 119.1 . . ?
C00L C00R C00Q 120.91(15) . . ?
C00L C00R H00R 119.5 . . ?
C00Q C00R H00R 119.5 . . ?
C00N C00S H00S 119.4 . . ?
C00N C00S C00T 121.26(17) . . ?
C00T C00S H00S 119.4 . . ?
C00P C00T C00S 121.09(15) . . ?
C00P C00T H00T 119.5 . . ?
C00S C00T H00T 119.5 . . ?
C00M C00U H00U 119.3 . . ?
C00M C00U C00X 121.40(18) . . ?
C00X C00U H00U 119.3 . . ?
C00E C00V H00V 120.4 . . ?
C00X C00V C00E 119.12(16) . . ?
C00X C00V H00V 120.4 . . ?
C00I C00W H00W 120.3 . . ?
C00Z C00W C00I 119.43(17) . . ?
C00Z C00W H00W 120.3 . . ?
C00U C00X H00X 119.5 . . ?
C00V C00X C00U 121.01(16) . . ?
C00V C00X H00X 119.5 . . ?
C00O C00Y H00Y 119.4 . . ?
C00O C00Y C00Z 121.19(19) . . ?
C00Z C00Y H00Y 119.4 . . ?
C00W C00Z C00Y 120.90(17) . . ?
C00W C00Z H00Z 119.6 . . ?
C00Y C00Z H00Z 119.5 . . ?

loop_
_geom_bond_atom_site_label_1
_geom_bond_atom_site_label_2
_geom_bond_distance
_geom_bond_site_symmetry_2
_geom_bond_publ_flag
S001 N004 1.6120(13) . ?
S001 N005 1.6130(13) . ?
N002 C009 1.4188(18) . ?
N002 C00A 1.396(2) . ?
N002 C00G 1.400(2) . ?
N003 C006 1.4212(18) . ?
N003 C00B 1.393(2) . ?
N003 C00D 1.3953(19) . ?
N004 C008 1.3394(19) . ?
N005 C007 1.3463(19) . ?
C006 C008 1.425(2) . ?
C006 C00C 1.365(2) . ?
C007 C008 1.4390(19) . ?
C007 C009 1.426(2) . ?
C009 C00J 1.368(2) . ?
C00A C00I 1.412(2) . ?
C00A C00O 1.389(2) . ?
C00B C00H 1.413(2) . ?
C00B C00K 1.390(2) . ?
C00C H00C 0.9300 . ?
C00C C00J 1.422(2) . ?
C00D C00F 1.413(2) . ?
C00D C00N 1.390(2) . ?
C00E C00G 1.413(2) . ?
C00E C00I 1.440(3) . ?
C00E C00V 1.403(2) . ?
C00F C00H 1.437(2) . ?
C00F C00P 1.402(2) . ?
C00G C00M 1.389(2) . ?
C00H C00L 1.399(2) . ?
C00I C00W 1.400(2) . ?
C00J H00J 0.9300 . ?
C00K H00K 0.9300 . ?
C00K C00Q 1.391(2) . ?
C00L H00L 0.9300 . ?
C00L C00R 1.379(3) . ?
C00M H00M 0.9300 . ?
C00M C00U 1.385(2) . ?
C00N H00N 0.9300 . ?
C00N C00S 1.390(2) . ?
C00O H00O 0.9300 . ?
C00O C00Y 1.391(2) . ?
C00P H00P 0.9300 . ?
C00P C00T 1.379(3) . ?
C00Q H00Q 0.9300 . ?
C00Q C00R 1.403(3) . ?
C00R H00R 0.9300 . ?
C00S H00S 0.9300 . ?
C00S C00T 1.398(3) . ?
C00T H00T 0.9300 . ?
C00U H00U 0.9300 . ?
C00U C00X 1.396(3) . ?
C00V H00V 0.9300 . ?
C00V C00X 1.376(3) . ?
C00W H00W 0.9300 . ?
C00W C00Z 1.372(3) . ?
C00X H00X 0.9300 . ?
C00Y H00Y 0.9300 . ?
C00Y C00Z 1.400(3) . ?
C00Z H00Z 0.9300 . ?
